data_7242548
loop_
_publ_author_name
'Shu, Yuanhong'
'Ye, Kaiqi'
'Yue, Yuan'
'Sun, Jingbo'
'Wang, Haoran'
'Zhong, Jiangbin'
'Yang, Xiqiao'
'Gao, Hongqiang'
'Lu, Ran'

_publ_section_title
;
 Fluorine as a robust balancer for tuning the reactivity of
 topo-photoreactions of chalcones and the photomechanical effects of
 molecular crystals
;
_journal_issue 34
_journal_name_full CrystEngComm
_journal_page_first 5856
_journal_page_last 5868
_journal_paper_doi 10.1039/D1CE00086A
_journal_volume 23
_journal_year 2021
_chemical_formula_moiety 'C15 H10 Br F O'
_chemical_formula_sum 'C15 H10 Br F O'
_chemical_formula_weight 305.14
_space_group_crystal_system triclinic
_space_group_IT_number 2
_space_group_name_Hall '-P 1'
_space_group_name_H-M_alt 'P -1'
_atom_sites_solution_hydrogens geom
_atom_sites_solution_primary direct
_audit_creation_date 2019-11-18
_audit_creation_method
;
Olex2 1.2
(compiled 2018.05.29 svn.r3508 for OlexSys, GUI svn.r5506)
;
_audit_update_record
;
2019-12-30 deposited with the CCDC.	2021-03-26 downloaded from the CCDC.
;
_cell_angle_alpha 90.767(5)
_cell_angle_beta 97.082(4)
_cell_angle_gamma 92.597(4)
_cell_formula_units_Z 2
_cell_length_a 5.8739(7)
_cell_length_b 7.4217(9)
_cell_length_c 14.0384(18)
_cell_measurement_reflns_used 9903
_cell_measurement_temperature 100(2)
_cell_measurement_theta_max 27.481
_cell_measurement_theta_min 2.925
_cell_volume 606.59(13)
_computing_cell_refinement 'SAINT V8.38A (?, 2016)'
_computing_data_reduction 'SAINT V8.38A (?, 2016)'
_computing_molecular_graphics 'Olex2 (Dolomanov et al., 2009)'
_computing_publication_material 'Olex2 (Dolomanov et al., 2009)'
_computing_structure_refinement 'XL (Sheldrick, 2008)'
_computing_structure_solution 'XS (Sheldrick, 2008)'
_diffrn_ambient_temperature 100.01
_diffrn_measured_fraction_theta_full 0.995
_diffrn_measured_fraction_theta_max 0.994
_diffrn_measurement_device_type 'Bruker APEX-II CCD'
_diffrn_measurement_method '\f and \w scans'
_diffrn_radiation_type MoK\a
_diffrn_radiation_wavelength 0.71073
_diffrn_reflns_av_R_equivalents 0.0342
_diffrn_reflns_av_unetI/netI 0.0319
_diffrn_reflns_Laue_measured_fraction_full 0.995
_diffrn_reflns_Laue_measured_fraction_max 0.994
_diffrn_reflns_limit_h_max 7
_diffrn_reflns_limit_h_min -7
_diffrn_reflns_limit_k_max 9
_diffrn_reflns_limit_k_min -9
_diffrn_reflns_limit_l_max 18
_diffrn_reflns_limit_l_min -18
_diffrn_reflns_number 11507
_diffrn_reflns_point_group_measured_fraction_full 0.995
_diffrn_reflns_point_group_measured_fraction_max 0.994
_diffrn_reflns_theta_full 25.242
_diffrn_reflns_theta_max 27.480
_diffrn_reflns_theta_min 2.925
_diffrn_standards_number 0
_exptl_absorpt_coefficient_mu 3.384
_exptl_absorpt_correction_T_max 1
_exptl_absorpt_correction_T_min 0.1
_exptl_absorpt_correction_type analytical
_exptl_crystal_colour colourless
_exptl_crystal_colour_primary colourless
_exptl_crystal_density_diffrn 1.671
_exptl_crystal_description plate
_exptl_crystal_F_000 304
_exptl_crystal_size_max 0.31
_exptl_crystal_size_mid 0.23
_exptl_crystal_size_min 0.16
_refine_diff_density_max 0.711
_refine_diff_density_min -0.909
_refine_diff_density_rms 0.101
_refine_ls_extinction_method none
_refine_ls_goodness_of_fit_ref 1.060
_refine_ls_hydrogen_treatment constr
_refine_ls_matrix_type full
_refine_ls_number_parameters 163
_refine_ls_number_reflns 2776
_refine_ls_number_restraints 0
_refine_ls_restrained_S_all 1.060
_refine_ls_R_factor_all 0.0330
_refine_ls_R_factor_gt 0.0317
_refine_ls_shift/su_max 0.000
_refine_ls_shift/su_mean 0.000
_refine_ls_structure_factor_coef Fsqd
_refine_ls_weighting_details 'w=1/[\s^2^(Fo^2^)+(0.0482P)^2^+0.8526P] where P=(Fo^2^+2Fc^2^)/3'
_refine_ls_weighting_scheme calc
_refine_ls_wR_factor_gt 0.0876
_refine_ls_wR_factor_ref 0.0886
_reflns_Friedel_coverage 0.000
_reflns_number_gt 2676
_reflns_number_total 2776
_reflns_threshold_expression 'I > 2\s(I)'
_cod_data_source_file d1ce00086a31.cif
_cod_data_source_block 1FChBr-3
_cod_depositor_comments 'Adding full bibliography for 7242537--7242549.cif.'
_cod_database_code 7242548
_shelx_shelxl_version_number 2014/7
_shelx_space_group_comment
;
The symmetry employed for this shelxl refinement is uniquely defined
by the following loop, which should always be used as a source of
symmetry information in preference to the above space-group names.
They are only intended as comments.
;
_olex2_refinement_description
;
1. Fixed Uiso
 At 1.2 times of:
  All C(H) groups
2.a Aromatic/amide H refined with riding coordinates:
 C2(H2), C3(H3), C5(H5), C6(H6), C9(H9), C10(H10), C11(H11), C12(H12),
 C13(H13), C15(H15)
;
_olex2_submission_special_instructions 'No special instructions were received'

loop_
_space_group_symop_operation_xyz
'x, y, z'
'-x, -y, -z'

loop_
_atom_site_label
_atom_site_type_symbol
_atom_site_fract_x
_atom_site_fract_y
_atom_site_fract_z
_atom_site_U_iso_or_equiv
_atom_site_adp_type
_atom_site_occupancy
_atom_site_site_symmetry_order
_atom_site_calc_flag
_atom_site_refinement_flags_posn
_atom_site_refinement_flags_adp
_atom_site_refinement_flags_occupancy
_atom_site_disorder_assembly
_atom_site_disorder_group
Br1 Br 0.20013(4) 0.87383(3) 0.07988(2) 0.02012(10) Uani 1 1 d . . . . .
F1 F 1.2626(3) 0.4737(2) 0.91304(12) 0.0282(4) Uani 1 1 d . . . . .
O1 O 0.2719(3) 0.7773(2) 0.46785(13) 0.0202(4) Uani 1 1 d . . . . .
C1 C 1.1089(4) 0.5281(3) 0.84077(19) 0.0193(5) Uani 1 1 d . . . . .
C2 C 0.9082(4) 0.6000(3) 0.86231(19) 0.0195(5) Uani 1 1 d . . . . .
H2 H 0.8779 0.6127 0.9269 0.023 Uiso 1 1 calc R . . . .
C3 C 0.7519(4) 0.6533(3) 0.78665(18) 0.0166(4) Uani 1 1 d . . . . .
H3 H 0.6119 0.7017 0.7999 0.020 Uiso 1 1 calc R . . . .
C4 C 0.7963(4) 0.6373(3) 0.69175(17) 0.0146(4) Uani 1 1 d . . . . .
C5 C 0.6268(4) 0.6987(3) 0.61468(18) 0.0151(4) Uani 1 1 d . . . . .
H5 H 0.4782 0.7205 0.6311 0.018 Uiso 1 1 calc R . . . .
C6 C 0.6616(4) 0.7268(3) 0.52394(18) 0.0173(5) Uani 1 1 d . . . . .
H6 H 0.8091 0.7103 0.5050 0.021 Uiso 1 1 calc R . . . .
C7 C 0.4724(4) 0.7836(3) 0.45198(18) 0.0153(4) Uani 1 1 d . . . . .
C8 C 0.5348(4) 0.8483(3) 0.35796(17) 0.0134(4) Uani 1 1 d . . . . .
C9 C 0.7526(4) 0.9258(3) 0.34878(18) 0.0155(4) Uani 1 1 d . . . . .
H9 H 0.8665 0.9361 0.4031 0.019 Uiso 1 1 calc R . . . .
C10 C 0.8025(4) 0.9876(3) 0.26057(18) 0.0163(4) Uani 1 1 d . . . . .
H10 H 0.9497 1.0422 0.2551 0.020 Uiso 1 1 calc R . . . .
C11 C 0.6394(4) 0.9705(3) 0.18000(18) 0.0171(5) Uani 1 1 d . . . . .
H11 H 0.6741 1.0112 0.1193 0.021 Uiso 1 1 calc R . . . .
C12 C 1.0026(4) 0.5627(3) 0.67273(18) 0.0159(4) Uani 1 1 d . . . . .
H12 H 1.0353 0.5510 0.6084 0.019 Uiso 1 1 calc R . . . .
C13 C 1.1581(4) 0.5064(3) 0.74735(18) 0.0169(5) Uani 1 1 d . . . . .
H13 H 1.2961 0.4537 0.7348 0.020 Uiso 1 1 calc R . . . .
C14 C 0.4243(4) 0.8926(3) 0.19010(17) 0.0144(4) Uani 1 1 d . . . . .
C15 C 0.3677(4) 0.8326(3) 0.27725(17) 0.0137(4) Uani 1 1 d . . . . .
H15 H 0.2185 0.7816 0.2825 0.016 Uiso 1 1 calc R . . . .

loop_
_atom_site_aniso_label
_atom_site_aniso_U_11
_atom_site_aniso_U_22
_atom_site_aniso_U_33
_atom_site_aniso_U_23
_atom_site_aniso_U_13
_atom_site_aniso_U_12
Br1 0.01883(15) 0.02628(15) 0.01418(15) 0.00355(9) -0.00200(9) -0.00051(9)
F1 0.0263(8) 0.0370(9) 0.0202(8) 0.0032(7) -0.0042(6) 0.0063(7)
O1 0.0139(8) 0.0295(9) 0.0170(9) 0.0011(7) 0.0015(6) 0.0016(7)
C1 0.0199(12) 0.0169(11) 0.0201(12) 0.0023(9) -0.0016(9) -0.0003(9)
C2 0.0227(12) 0.0199(11) 0.0160(12) 0.0006(9) 0.0035(9) -0.0008(9)
C3 0.0171(11) 0.0148(10) 0.0185(12) 0.0008(8) 0.0050(9) 0.0002(8)
C4 0.0161(11) 0.0107(9) 0.0165(11) 0.0011(8) 0.0011(9) -0.0014(8)
C5 0.0139(10) 0.0130(10) 0.0182(12) 0.0006(8) 0.0009(8) 0.0001(8)
C6 0.0160(11) 0.0167(10) 0.0190(12) -0.0007(9) 0.0010(9) 0.0025(8)
C7 0.0158(11) 0.0129(9) 0.0174(11) -0.0010(8) 0.0028(9) 0.0011(8)
C8 0.0138(10) 0.0115(9) 0.0149(11) -0.0008(8) 0.0015(8) 0.0026(7)
C9 0.0127(10) 0.0139(10) 0.0191(12) -0.0017(8) -0.0013(8) 0.0013(8)
C10 0.0127(10) 0.0148(10) 0.0218(12) 0.0010(9) 0.0037(9) -0.0006(8)
C11 0.0176(11) 0.0152(10) 0.0194(12) 0.0035(9) 0.0045(9) 0.0025(8)
C12 0.0174(11) 0.0157(10) 0.0148(11) 0.0014(8) 0.0031(9) -0.0003(8)
C13 0.0152(11) 0.0145(10) 0.0208(12) 0.0002(9) 0.0016(9) 0.0016(8)
C14 0.0137(10) 0.0154(10) 0.0136(11) 0.0001(8) -0.0009(8) 0.0024(8)
C15 0.0126(10) 0.0120(9) 0.0164(11) -0.0003(8) 0.0009(8) 0.0017(7)

loop_
_atom_type_symbol
_atom_type_description
_atom_type_scat_dispersion_real
_atom_type_scat_dispersion_imag
_atom_type_scat_source
C C 0.0033 0.0016 'International Tables Vol C Tables 4.2.6.8 and 6.1.1.4'
H H 0.0000 0.0000 'International Tables Vol C Tables 4.2.6.8 and 6.1.1.4'
O O 0.0106 0.0060 'International Tables Vol C Tables 4.2.6.8 and 6.1.1.4'
F F 0.0171 0.0103 'International Tables Vol C Tables 4.2.6.8 and 6.1.1.4'
Br Br -0.2901 2.4595 'International Tables Vol C Tables 4.2.6.8 and 6.1.1.4'

loop_
_geom_angle_atom_site_label_1
_geom_angle_atom_site_label_2
_geom_angle_atom_site_label_3
_geom_angle
_geom_angle_site_symmetry_1
_geom_angle_site_symmetry_3
_geom_angle_publ_flag
F1 C1 C2 119.1(2) . . ?
F1 C1 C13 118.3(2) . . ?
C2 C1 C13 122.6(2) . . ?
C1 C2 H2 121.0 . . ?
C1 C2 C3 118.0(2) . . ?
C3 C2 H2 121.0 . . ?
C2 C3 H3 119.3 . . ?
C2 C3 C4 121.3(2) . . ?
C4 C3 H3 119.3 . . ?
C3 C4 C5 119.1(2) . . ?
C3 C4 C12 118.9(2) . . ?
C12 C4 C5 122.0(2) . . ?
C4 C5 H5 116.9 . . ?
C6 C5 C4 126.2(2) . . ?
C6 C5 H5 116.9 . . ?
C5 C6 H6 119.6 . . ?
C5 C6 C7 120.8(2) . . ?
C7 C6 H6 119.6 . . ?
O1 C7 C6 122.1(2) . . ?
O1 C7 C8 120.5(2) . . ?
C6 C7 C8 117.5(2) . . ?
C9 C8 C7 121.9(2) . . ?
C9 C8 C15 119.7(2) . . ?
C15 C8 C7 118.5(2) . . ?
C8 C9 H9 119.9 . . ?
C10 C9 C8 120.1(2) . . ?
C10 C9 H9 119.9 . . ?
C9 C10 H10 119.7 . . ?
C9 C10 C11 120.7(2) . . ?
C11 C10 H10 119.7 . . ?
C10 C11 H11 120.7 . . ?
C14 C11 C10 118.6(2) . . ?
C14 C11 H11 120.7 . . ?
C4 C12 H12 119.8 . . ?
C13 C12 C4 120.3(2) . . ?
C13 C12 H12 119.8 . . ?
C1 C13 H13 120.6 . . ?
C12 C13 C1 118.8(2) . . ?
C12 C13 H13 120.6 . . ?
C11 C14 Br1 118.27(18) . . ?
C15 C14 Br1 119.46(17) . . ?
C15 C14 C11 122.3(2) . . ?
C8 C15 H15 120.6 . . ?
C14 C15 C8 118.7(2) . . ?
C14 C15 H15 120.6 . . ?

loop_
_geom_bond_atom_site_label_1
_geom_bond_atom_site_label_2
_geom_bond_distance
_geom_bond_site_symmetry_2
_geom_bond_publ_flag
Br1 C14 1.903(2) . ?
F1 C1 1.351(3) . ?
O1 C7 1.224(3) . ?
C1 C2 1.381(4) . ?
C1 C13 1.386(4) . ?
C2 H2 0.9500 . ?
C2 C3 1.390(4) . ?
C3 H3 0.9500 . ?
C3 C4 1.393(3) . ?
C4 C5 1.469(3) . ?
C4 C12 1.408(3) . ?
C5 H5 0.9500 . ?
C5 C6 1.332(4) . ?
C6 H6 0.9500 . ?
C6 C7 1.487(3) . ?
C7 C8 1.492(3) . ?
C8 C9 1.400(3) . ?
C8 C15 1.405(3) . ?
C9 H9 0.9500 . ?
C9 C10 1.386(3) . ?
C10 H10 0.9500 . ?
C10 C11 1.390(3) . ?
C11 H11 0.9500 . ?
C11 C14 1.389(3) . ?
C12 H12 0.9500 . ?
C12 C13 1.384(3) . ?
C13 H13 0.9500 . ?
C14 C15 1.381(3) . ?
C15 H15 0.9500 . ?

loop_
_geom_torsion_atom_site_label_1
_geom_torsion_atom_site_label_2
_geom_torsion_atom_site_label_3
_geom_torsion_atom_site_label_4
_geom_torsion
_geom_torsion_site_symmetry_1
_geom_torsion_site_symmetry_2
_geom_torsion_site_symmetry_3
_geom_torsion_site_symmetry_4
_geom_torsion_publ_flag
Br1 C14 C15 C8 -179.68(16) . . . . ?
F1 C1 C2 C3 -179.3(2) . . . . ?
F1 C1 C13 C12 -179.6(2) . . . . ?
O1 C7 C8 C9 153.8(2) . . . . ?
O1 C7 C8 C15 -25.3(3) . . . . ?
C1 C2 C3 C4 -0.8(4) . . . . ?
C2 C1 C13 C12 1.6(4) . . . . ?
C2 C3 C4 C5 -178.9(2) . . . . ?
C2 C3 C4 C12 1.0(3) . . . . ?
C3 C4 C5 C6 165.5(2) . . . . ?
C3 C4 C12 C13 0.0(3) . . . . ?
C4 C5 C6 C7 178.0(2) . . . . ?
C4 C12 C13 C1 -1.3(3) . . . . ?
C5 C4 C12 C13 180.0(2) . . . . ?
C5 C6 C7 O1 -12.7(4) . . . . ?
C5 C6 C7 C8 167.8(2) . . . . ?
C6 C7 C8 C9 -26.7(3) . . . . ?
C6 C7 C8 C15 154.3(2) . . . . ?
C7 C8 C9 C10 -178.7(2) . . . . ?
C7 C8 C15 C14 179.85(19) . . . . ?
C8 C9 C10 C11 -1.2(3) . . . . ?
C9 C8 C15 C14 0.7(3) . . . . ?
C9 C10 C11 C14 0.9(3) . . . . ?
C10 C11 C14 Br1 178.86(16) . . . . ?
C10 C11 C14 C15 0.2(3) . . . . ?
C11 C14 C15 C8 -1.1(3) . . . . ?
C12 C4 C5 C6 -14.4(4) . . . . ?
C13 C1 C2 C3 -0.5(4) . . . . ?
C15 C8 C9 C10 0.4(3) . . . . ?
